data_4132539
loop_
_publ_author_name
'Zhang, Wei'
'Waddell, Peter M.'
'Tiedemann, Margaret A.'
'Padilla, Christian E.'
'Mei, Jiajun'
'Chen, Liye'
'Carrow, Brad P.'

_publ_section_title
;
 Electron-Rich Metal Cations Enable Synthesis of High Molecular Weight,
 Linear Functional Polyethylenes.
;
_journal_issue 28
_journal_name_full 'Journal of the American Chemical Society'
_journal_page_first 8841
_journal_page_last 8850
_journal_paper_doi 10.1021/jacs.8b04712
_journal_volume 140
_journal_year 2018
_chemical_absolute_configuration unk
_chemical_formula_moiety 'C29 H39 Cl O3 P2 Pd'
_chemical_formula_sum 'C29 H39 Cl O3 P2 Pd'
_chemical_formula_weight 639.45
_space_group_crystal_system orthorhombic
_space_group_IT_number 19
_space_group_name_Hall 'P 2ac 2ab'
_space_group_name_H-M_alt 'P 21 21 21'
_symmetry_Int_Tables_number 19
_atom_sites_solution_primary iterative
_audit_creation_date 2015-03-18
_audit_creation_method
;
Olex2 1.2
(compiled 2015.01.26 svn.r3150 for OlexSys, GUI svn.r4998)
;
_cell_angle_alpha 90
_cell_angle_beta 90
_cell_angle_gamma 90
_cell_formula_units_Z 4
_cell_length_a 10.2642(3)
_cell_length_b 15.4645(5)
_cell_length_c 18.4446(7)
_cell_measurement_reflns_used 9955
_cell_measurement_temperature 100.0
_cell_measurement_theta_max 36.44
_cell_measurement_theta_min 2.97
_cell_volume 2927.72(17)
_computing_molecular_graphics 'Olex2 (Dolomanov et al., 2009)'
_computing_publication_material 'Olex2 (Dolomanov et al., 2009)'
_computing_structure_refinement 'olex2.refine (Bourhis et al., 2015)'
_computing_structure_solution 'olex2.solve (Bourhis et al., 2015)'
_diffrn_ambient_temperature 100.0
_diffrn_measured_fraction_theta_full 0.9908
_diffrn_measured_fraction_theta_max 0.9534
_diffrn_measurement_device_type 'Bruker APEX-II CCD'
_diffrn_measurement_method '\f and \w scans'
_diffrn_radiation_monochromator graphite
_diffrn_radiation_type 'Mo K\a'
_diffrn_radiation_wavelength 0.71073
_diffrn_reflns_av_R_equivalents 0.0257
_diffrn_reflns_av_unetI/netI 0.0413
_diffrn_reflns_limit_h_max 14
_diffrn_reflns_limit_h_min -17
_diffrn_reflns_limit_k_max 23
_diffrn_reflns_limit_k_min -25
_diffrn_reflns_limit_l_max 23
_diffrn_reflns_limit_l_min -30
_diffrn_reflns_number 31331
_diffrn_reflns_theta_full 26.0000
_diffrn_reflns_theta_max 36.44
_diffrn_reflns_theta_min 2.27
_diffrn_standards_number 0
_exptl_absorpt_coefficient_mu 0.863
_exptl_absorpt_correction_T_max 0.7471
_exptl_absorpt_correction_T_min 0.6831
_exptl_absorpt_correction_type multi-scan
_exptl_absorpt_process_details
;
SADABS-2012/1 (Bruker,2012) was used for absorption correction.
wR2(int) was 0.0499 before and 0.0439 after correction.
The Ratio of minimum to maximum transmission is 0.9143.
The \l/2 correction factor is 0.0015.
;
_exptl_crystal_colour yellow
_exptl_crystal_colour_primary yellow
_exptl_crystal_density_diffrn 1.4506
_exptl_crystal_description shard
_exptl_crystal_F_000 1317.9214
_exptl_crystal_size_max 0.198
_exptl_crystal_size_mid 0.157
_exptl_crystal_size_min 0.056
_refine_diff_density_max 1.1039
_refine_diff_density_min -0.9703
_refine_diff_density_rms 0.1100
_refine_ls_abs_structure_details 'Flack, H. D. (1983). Acta Cryst. A39, 876-881.'
_refine_ls_abs_structure_Flack -0.011(16)
_refine_ls_d_res_high 0.5983
_refine_ls_d_res_low 8.9690
_refine_ls_goodness_of_fit_ref 1.0310
_refine_ls_hydrogen_treatment mixed
_refine_ls_matrix_type full
_refine_ls_number_constraints 60
_refine_ls_number_parameters 333
_refine_ls_number_reflns 13639
_refine_ls_number_restraints 0
_refine_ls_restrained_S_all 1.0310
_refine_ls_R_factor_all 0.0387
_refine_ls_R_factor_gt 0.0338
_refine_ls_shift/su_max 0.0005
_refine_ls_shift/su_mean 0.0000
_refine_ls_structure_factor_coef Fsqd
_refine_ls_weighting_details 'w=1/[\s^2^(Fo^2^)+(0.0321P)^2^+1.3656P] where P=(Fo^2^+2Fc^2^)/3'
_refine_ls_weighting_scheme calc
_refine_ls_wR_factor_gt 0.0718
_refine_ls_wR_factor_ref 0.0741
_reflns_Friedel_coverage 0.912
_reflns_limit_h_max 17
_reflns_limit_h_min -17
_reflns_limit_k_max 25
_reflns_limit_k_min -25
_reflns_limit_l_max 30
_reflns_limit_l_min -30
_reflns_number_gt 12679
_reflns_number_total 13639
_reflns_threshold_expression I>=2u(I)
_cod_data_source_file ja8b04712_si_002.cif
_cod_data_source_block mo_WZ5_0m
_cod_original_sg_symbol_Hall ' P 2ac 2ab'
_cod_database_code 4132539
_olex2_refinement_description
;
1. Fixed Uiso
 At 1.2 times of:
  All C(H) groups
 At 1.5 times of:
  All C(H,H,H) groups
2.a Aromatic/amide H refined with riding coordinates:
 C14(H14), C24(H24), C26(H26), C18(H18), C25(H25), C27(H27), C11(H11),
 C13(H13), C19(H19), C12(H12), C20(H20), C17(H17)
2.b Idealised Me refined as rotating group:
 C1(H1a,H1b,H1c), C22(H22a,H22b,H22c), C7(H7a,H7b,H7c), C3(H3a,H3b,H3c),
 C9(H9a,H9b,H9c), C29(H29a,H29b,H29c), C5(H5a,H5b,H5c), C8(H8a,H8b,H8c), C4(H4a,
 H4b,H4c)
;

loop_
_space_group_symop_id
_space_group_symop_operation_xyz
1 x,y,z
2 x+1/2,-y+1/2,-z
3 -x,y+1/2,-z+1/2
4 -x+1/2,-y,z+1/2

loop_
_atom_site_label
_atom_site_type_symbol
_atom_site_fract_x
_atom_site_fract_y
_atom_site_fract_z
_atom_site_U_iso_or_equiv
_atom_site_adp_type
_atom_site_occupancy
_atom_site_refinement_flags_posn
Pd1 Pd -0.511318(11) -0.599231(8) -0.724010(7) 0.01263(3) Uani 1.000000 .
P1 P -0.55911(4) -0.59539(3) -0.84139(2) 0.01203(7) Uani 1.000000 .
Cl1 Cl -0.46719(5) -0.61494(3) -0.59832(2) 0.02040(9) Uani 1.000000 .
P2 P -0.81918(4) -0.66518(3) -0.73462(3) 0.01297(8) Uani 1.000000 .
O5 O -0.67845(12) -0.68587(8) -0.71932(8) 0.0149(2) Uani 1.000000 .
O6 O -0.57142(14) -0.40890(9) -0.83987(8) 0.0205(3) Uani 1.000000 .
O7 O -0.62724(16) -0.66950(9) -0.98979(8) 0.0199(3) Uani 1.000000 .
C1 C -0.34901(19) -0.52744(14) -0.73829(12) 0.0224(4) Uani 1.000000 .
H1a H -0.2911(8) -0.5565(6) -0.7728(8) 0.0337(6) Uiso 1.000000 GR
H1b H -0.3731(2) -0.4704(4) -0.7572(10) 0.0337(6) Uiso 1.000000 GR
H1c H -0.3041(10) -0.5206(10) -0.6918(2) 0.0337(6) Uiso 1.000000 GR
C21 C -0.48133(19) -0.43316(11) -0.89009(10) 0.0168(3) Uani 1.000000 .
C14 C -0.76066(19) -0.52004(12) -0.92048(10) 0.0167(3) Uani 1.000000 .
H14 H -0.69137(19) -0.50308(12) -0.95152(10) 0.0200(4) Uiso 1.000000 R
C15 C -0.73254(17) -0.57043(11) -0.85913(10) 0.0131(3) Uani 1.000000 .
C24 C -0.4795(2) -0.76540(12) -0.83099(10) 0.0181(3) Uani 1.000000 .
H24 H -0.4448(2) -0.74715(12) -0.78578(10) 0.0217(4) Uiso 1.000000 R
C28 C -0.57894(19) -0.73171(12) -0.94538(10) 0.0162(3) Uani 1.000000 .
C26 C -0.5223(2) -0.87875(12) -0.91566(11) 0.0224(4) Uani 1.000000 .
H26 H -0.5209(2) -0.93832(12) -0.92820(11) 0.0269(4) Uiso 1.000000 R
C18 C -0.30145(19) -0.49507(16) -0.98987(12) 0.0229(4) Uani 1.000000 .
H18 H -0.24062(19) -0.51605(16) -1.02447(12) 0.0274(5) Uiso 1.000000 R
C25 C -0.4745(2) -0.85276(12) -0.84931(11) 0.0217(4) Uani 1.000000 .
H25 H -0.4386(2) -0.89378(12) -0.81657(11) 0.0261(4) Uiso 1.000000 R
C27 C -0.5726(2) -0.81918(12) -0.96433(12) 0.0209(4) Uani 1.000000 .
H27 H -0.6027(2) -0.83773(12) -1.01049(12) 0.0251(4) Uiso 1.000000 R
C11 C -0.96409(18) -0.57224(13) -0.83337(11) 0.0199(4) Uani 1.000000 .
H11 H -1.03498(18) -0.59148(13) -0.80444(11) 0.0238(4) Uiso 1.000000 R
C16 C -0.46766(17) -0.52310(12) -0.89974(10) 0.0156(3) Uani 1.000000 .
C6 C -0.9008(2) -0.76991(13) -0.75549(12) 0.0211(4) Uani 1.000000 .
C22 C -0.6219(3) -0.32336(15) -0.84648(13) 0.0334(6) Uani 1.000000 .
H22a H -0.662(2) -0.3162(5) -0.8944(5) 0.0502(9) Uiso 1.000000 GR
H22b H -0.6878(16) -0.3136(5) -0.8089(8) 0.0502(9) Uiso 1.000000 GR
H22c H -0.5510(5) -0.28150(15) -0.8407(12) 0.0502(9) Uiso 1.000000 GR
C23 C -0.53424(18) -0.70418(11) -0.87718(10) 0.0146(3) Uani 1.000000 .
C2 C -0.88721(19) -0.60551(15) -0.65575(10) 0.0208(3) Uani 1.000000 .
C13 C -0.8865(2) -0.49431(13) -0.93712(11) 0.0200(4) Uani 1.000000 .
H13 H -0.9025(2) -0.45909(13) -0.97836(11) 0.0240(4) Uiso 1.000000 R
C19 C -0.31564(19) -0.40678(17) -0.97905(11) 0.0248(4) Uani 1.000000 .
H19 H -0.26274(19) -0.36755(17) -1.00559(11) 0.0298(5) Uiso 1.000000 R
C7 C -0.8573(3) -0.79664(16) -0.83087(14) 0.0326(5) Uani 1.000000 .
H7a H -0.8896(19) -0.7547(8) -0.86643(19) 0.0489(8) Uiso 1.000000 GR
H7b H -0.7619(3) -0.7984(14) -0.8327(4) 0.0489(8) Uiso 1.000000 GR
H7c H -0.8922(18) -0.8541(7) -0.8421(5) 0.0489(8) Uiso 1.000000 GR
C12 C -0.9885(2) -0.52026(13) -0.89327(11) 0.0220(3) Uani 1.000000 .
H12 H -1.0750(2) -0.50260(13) -0.90408(11) 0.0264(4) Uiso 1.000000 R
C20 C -0.4060(2) -0.37518(14) -0.93002(12) 0.0223(4) Uani 1.000000 .
H20 H -0.4165(2) -0.31462(14) -0.92364(12) 0.0267(5) Uiso 1.000000 R
C3 C -0.8066(3) -0.52150(16) -0.64999(15) 0.0344(6) Uani 1.000000 .
H3a H -0.7139(3) -0.53595(16) -0.6463(12) 0.0515(8) Uiso 1.000000 GR
H3b H -0.8213(17) -0.4860(7) -0.6932(6) 0.0515(8) Uiso 1.000000 GR
H3c H -0.8335(16) -0.4893(7) -0.6068(7) 0.0515(8) Uiso 1.000000 GR
C17 C -0.37666(19) -0.55279(13) -0.94987(11) 0.0190(3) Uani 1.000000 .
H17 H -0.36575(19) -0.61322(13) -0.95686(11) 0.0228(4) Uiso 1.000000 R
C10 C -0.83696(15) -0.59691(12) -0.81471(9) 0.0136(3) Uani 1.000000 .
C9 C -0.8472(3) -0.83757(16) -0.70182(15) 0.0389(6) Uani 1.000000 .
H9a H -0.7521(4) -0.8398(11) -0.7056(9) 0.0584(9) Uiso 1.000000 GR
H9b H -0.8720(19) -0.8215(8) -0.6523(2) 0.0584(9) Uiso 1.000000 GR
H9c H -0.8836(18) -0.8945(3) -0.7134(8) 0.0584(9) Uiso 1.000000 GR
C29 C -0.7031(3) -0.69648(17) -1.04998(14) 0.0323(5) Uani 1.000000 .
H29a H -0.6469(5) -0.7254(13) -1.0854(6) 0.0485(8) Uiso 1.000000 GR
H29b H -0.7707(14) -0.7367(11) -1.0336(2) 0.0485(8) Uiso 1.000000 GR
H29c H -0.7441(17) -0.6460(2) -1.0725(7) 0.0485(8) Uiso 1.000000 GR
C5 C -0.8609(3) -0.65887(19) -0.58789(13) 0.0382(6) Uani 1.000000 .
H5a H -0.9184(17) -0.7094(9) -0.5874(7) 0.0573(9) Uiso 1.000000 GR
H5b H -0.7699(7) -0.6780(13) -0.5879(7) 0.0573(9) Uiso 1.000000 GR
H5c H -0.877(2) -0.6235(5) -0.54479(13) 0.0573(9) Uiso 1.000000 GR
C8 C -1.0491(2) -0.76982(19) -0.74934(19) 0.0424(7) Uani 1.000000 .
H8a H -1.0744(3) -0.7528(16) -0.7001(4) 0.0636(11) Uiso 1.000000 GR
H8b H -1.0857(3) -0.7287(12) -0.7843(10) 0.0636(11) Uiso 1.000000 GR
H8c H -1.0825(3) -0.8279(4) -0.7597(13) 0.0636(11) Uiso 1.000000 GR
C4 C -1.0300(2) -0.5766(2) -0.65914(15) 0.0375(6) Uani 1.000000 .
H4a H -1.0418(5) -0.5368(12) -0.7000(8) 0.0563(9) Uiso 1.000000 GR
H4b H -1.0860(3) -0.6273(2) -0.6658(13) 0.0563(9) Uiso 1.000000 GR
H4c H -1.0532(7) -0.5473(13) -0.6139(5) 0.0563(9) Uiso 1.000000 GR

loop_
_atom_site_aniso_label
_atom_site_aniso_U_11
_atom_site_aniso_U_22
_atom_site_aniso_U_33
_atom_site_aniso_U_12
_atom_site_aniso_U_13
_atom_site_aniso_U_23
Pd1 0.01173(4) 0.01173(5) 0.01442(5) 0.00087(4) -0.00187(4) -0.00222(4)
P1 0.01259(15) 0.00989(16) 0.01360(17) -0.00049(17) -0.00029(13) -0.00121(15)
Cl1 0.0253(2) 0.01871(19) 0.01719(18) 0.00275(15) -0.00680(16) -0.00446(14)
P2 0.01175(16) 0.01251(17) 0.0146(2) -0.00076(14) -0.00007(15) -0.00024(15)
O5 0.0126(5) 0.0127(5) 0.0195(6) -0.0000(4) -0.0023(5) 0.0011(5)
O6 0.0258(6) 0.0114(6) 0.0243(6) -0.0008(5) 0.0036(5) -0.0020(5)
O7 0.0280(7) 0.0161(6) 0.0157(6) 0.0000(5) -0.0067(5) -0.0002(5)
C1 0.0150(7) 0.0264(9) 0.0260(10) -0.0053(7) -0.0016(7) -0.0027(7)
C21 0.0179(7) 0.0145(7) 0.0178(7) -0.0025(6) -0.0011(7) 0.0011(5)
C14 0.0196(8) 0.0145(7) 0.0159(8) -0.0004(6) -0.0036(6) 0.0006(6)
C15 0.0142(7) 0.0111(6) 0.0139(7) 0.0003(5) -0.0026(6) -0.0017(5)
C24 0.0231(8) 0.0142(7) 0.0171(7) 0.0049(6) -0.0019(7) 0.0001(5)
C28 0.0202(8) 0.0133(7) 0.0150(8) 0.0003(6) -0.0010(6) -0.0013(6)
C26 0.0276(9) 0.0133(7) 0.0262(9) 0.0005(7) 0.0016(8) -0.0023(6)
C18 0.0143(7) 0.0352(11) 0.0190(9) -0.0009(7) 0.0017(7) 0.0046(8)
C25 0.0278(10) 0.0141(7) 0.0232(8) 0.0044(7) 0.0024(8) 0.0021(6)
C27 0.0257(9) 0.0148(8) 0.0222(9) 0.0004(7) 0.0005(8) -0.0057(6)
C11 0.0151(8) 0.0229(8) 0.0216(8) 0.0041(6) -0.0010(7) -0.0011(6)
C16 0.0145(7) 0.0155(7) 0.0167(7) -0.0030(5) 0.0000(6) 0.0002(6)
C6 0.0178(8) 0.0170(8) 0.0285(10) -0.0045(6) -0.0005(7) -0.0018(7)
C22 0.0604(17) 0.0168(9) 0.0231(10) 0.0129(10) 0.0002(11) -0.0012(8)
C23 0.0190(8) 0.0100(6) 0.0148(7) 0.0011(6) 0.0002(6) -0.0002(5)
C2 0.0190(7) 0.0257(9) 0.0176(8) 0.0035(8) 0.0032(6) -0.0037(7)
C13 0.0244(9) 0.0167(8) 0.0188(8) 0.0033(7) -0.0087(7) 0.0007(7)
C19 0.0197(8) 0.0331(11) 0.0216(9) -0.0092(9) -0.0013(7) 0.0098(9)
C7 0.0447(14) 0.0236(10) 0.0294(11) -0.0137(10) 0.0077(11) -0.0098(9)
C12 0.0200(8) 0.0239(8) 0.0220(8) 0.0068(7) -0.0073(8) -0.0026(6)
C20 0.0253(9) 0.0194(8) 0.0221(9) -0.0079(7) -0.0059(8) 0.0045(7)
C3 0.0430(14) 0.0222(10) 0.0379(13) -0.0016(10) 0.0072(11) -0.0147(9)
C17 0.0153(7) 0.0220(9) 0.0197(8) 0.0001(6) 0.0013(7) 0.0012(7)
C10 0.0139(6) 0.0118(6) 0.0151(7) 0.0008(6) -0.0015(5) -0.0016(6)
C9 0.0627(18) 0.0179(10) 0.0362(13) -0.0086(11) -0.0050(13) 0.0059(9)
C29 0.0410(13) 0.0297(11) 0.0262(11) -0.0075(10) -0.0165(10) 0.0034(9)
C5 0.0589(18) 0.0365(13) 0.0191(10) 0.0086(13) 0.0039(11) 0.0015(9)
C8 0.0218(10) 0.0356(13) 0.070(2) -0.0099(9) 0.0036(12) -0.0168(13)
C4 0.0223(10) 0.0530(16) 0.0372(13) 0.0098(10) 0.0036(9) -0.0135(11)

loop_
_atom_type_symbol
_atom_type_scat_dispersion_real
_atom_type_scat_dispersion_imag
_atom_type_scat_Cromer_Mann_a1
_atom_type_scat_Cromer_Mann_a2
_atom_type_scat_Cromer_Mann_a3
_atom_type_scat_Cromer_Mann_a4
_atom_type_scat_Cromer_Mann_b1
_atom_type_scat_Cromer_Mann_b2
_atom_type_scat_Cromer_Mann_b3
_atom_type_scat_Cromer_Mann_b4
_atom_type_scat_Cromer_Mann_c
_atom_type_scat_source
_atom_type_scat_dispersion_source
C 0.00347 0.00161 2.31000 1.02000 1.58860 0.86500 20.84390 10.20750 0.56870 51.65120 0.215599998832 'International Tables Volume C Table 6.1.1.4 (pp. 500-502)' 'Henke, Gullikson and Davis, At. Data and Nucl. Data Tables, 1993, 54, 2'
Cl 0.14873 0.16029 11.46040 7.19640 6.25560 1.64550 0.01040 1.16620 18.51940 47.77840 -9.55739974976 'International Tables Volume C Table 6.1.1.4 (pp. 500-502)' 'Henke, Gullikson and Davis, At. Data and Nucl. Data Tables, 1993, 54, 2'
H 0.00000 0.00000 0.49300 0.32291 0.14019 0.04081 10.51090 26.12570 3.14236 57.79970 0.0030380000826 'International Tables Volume C Table 6.1.1.4 (pp. 500-502)' 'Henke, Gullikson and Davis, At. Data and Nucl. Data Tables, 1993, 54, 2'
O 0.01158 0.00611 3.04850 2.28680 1.54630 0.86700 13.27710 5.70110 0.32390 32.90890 0.250800013542 'International Tables Volume C Table 6.1.1.4 (pp. 500-502)' 'Henke, Gullikson and Davis, At. Data and Nucl. Data Tables, 1993, 54, 2'
P 0.10434 0.09671 6.43450 4.17910 1.78000 1.49080 1.90670 27.15700 0.52600 68.16450 1.11489999294 'International Tables Volume C Table 6.1.1.4 (pp. 500-502)' 'Henke, Gullikson and Davis, At. Data and Nucl. Data Tables, 1993, 54, 2'
Pd -0.98845 1.01473 19.33190 15.50170 5.29537 0.60584 0.69866 7.98929 25.20520 76.89860 5.26593017578 'International Tables Volume C Table 6.1.1.4 (pp. 500-502)' 'Henke, Gullikson and Davis, At. Data and Nucl. Data Tables, 1993, 54, 2'

loop_
_geom_angle_atom_site_label_1
_geom_angle_atom_site_label_2
_geom_angle_atom_site_label_3
_geom_angle
Cl1 Pd1 P1 175.340(18)
O5 Pd1 P1 83.18(4)
O5 Pd1 Cl1 92.78(4)
C1 Pd1 P1 92.31(6)
C1 Pd1 Cl1 91.50(6)
C1 Pd1 O5 173.24(7)
C15 P1 Pd1 112.99(6)
C16 P1 Pd1 118.73(6)
C16 P1 C15 105.33(8)
C23 P1 Pd1 107.28(6)
C23 P1 C15 105.23(8)
C23 P1 C16 106.33(8)
C6 P2 O5 106.57(8)
C2 P2 O5 108.61(9)
C2 P2 C6 115.10(10)
C10 P2 O5 111.74(8)
C10 P2 C6 106.89(9)
C10 P2 C2 107.98(9)
P2 O5 Pd1 128.11(7)
C22 O6 C21 116.38(17)
C29 O7 C28 117.66(17)
H1a C1 Pd1 109.5
H1b C1 Pd1 109.5
H1b C1 H1a 109.5
H1c C1 Pd1 109.5
H1c C1 H1a 109.5
H1c C1 H1b 109.5
C16 C21 O6 115.18(16)
C20 C21 O6 123.97(17)
C20 C21 C16 120.85(18)
C15 C14 H14 119.02(11)
C13 C14 H14 119.02(12)
C13 C14 C15 121.97(19)
C14 C15 P1 117.13(14)
C10 C15 P1 124.61(13)
C10 C15 C14 118.25(16)
C25 C24 H24 119.13(12)
C23 C24 H24 119.13(11)
C23 C24 C25 121.74(18)
C27 C28 O7 123.48(18)
C23 C28 O7 116.41(16)
C23 C28 C27 120.11(18)
C25 C26 H26 119.54(11)
C27 C26 H26 119.54(11)
C27 C26 C25 120.93(17)
C19 C18 H18 120.11(12)
C17 C18 H18 120.11(13)
C17 C18 C19 119.8(2)
C26 C25 C24 118.98(18)
H25 C25 C24 120.51(12)
H25 C25 C26 120.51(11)
C26 C27 C28 119.89(19)
H27 C27 C28 120.06(12)
H27 C27 C26 120.06(11)
C12 C11 H11 119.32(12)
C10 C11 H11 119.32(11)
C10 C11 C12 121.36(19)
C21 C16 P1 118.81(14)
C17 C16 P1 122.56(14)
C17 C16 C21 118.43(17)
C7 C6 P2 107.09(15)
C9 C6 P2 107.28(15)
C9 C6 C7 107.4(2)
C8 C6 P2 115.60(17)
C8 C6 C7 111.2(2)
C8 C6 C9 108.0(2)
H22a C22 O6 109.5
H22b C22 O6 109.5
H22b C22 H22a 109.5
H22c C22 O6 109.5
H22c C22 H22a 109.5
H22c C22 H22b 109.5
C24 C23 P1 117.52(13)
C28 C23 P1 123.88(14)
C28 C23 C24 118.26(16)
C3 C2 P2 105.68(14)
C5 C2 P2 107.90(16)
C5 C2 C3 107.7(2)
C4 C2 P2 118.15(15)
C4 C2 C3 105.6(2)
C4 C2 C5 111.2(2)
H13 C13 C14 120.23(12)
C12 C13 C14 119.55(18)
C12 C13 H13 120.23(11)
H19 C19 C18 119.61(12)
C20 C19 C18 120.78(19)
C20 C19 H19 119.61(13)
H7a C7 C6 109.5
H7b C7 C6 109.5
H7b C7 H7a 109.5
H7c C7 C6 109.5
H7c C7 H7a 109.5
H7c C7 H7b 109.5
C13 C12 C11 119.76(18)
H12 C12 C11 120.12(12)
H12 C12 C13 120.12(11)
C19 C20 C21 119.3(2)
H20 C20 C21 120.35(12)
H20 C20 C19 120.35(13)
H3a C3 C2 109.5
H3b C3 C2 109.5
H3b C3 H3a 109.5
H3c C3 C2 109.5
H3c C3 H3a 109.5
H3c C3 H3b 109.5
C16 C17 C18 120.85(19)
H17 C17 C18 119.58(13)
H17 C17 C16 119.58(11)
C15 C10 P2 124.22(12)
C11 C10 P2 116.68(14)
C11 C10 C15 119.07(17)
H9a C9 C6 109.5
H9b C9 C6 109.5
H9b C9 H9a 109.5
H9c C9 C6 109.5
H9c C9 H9a 109.5
H9c C9 H9b 109.5
H29a C29 O7 109.5
H29b C29 O7 109.5
H29b C29 H29a 109.5
H29c C29 O7 109.5
H29c C29 H29a 109.5
H29c C29 H29b 109.5
H5a C5 C2 109.5
H5b C5 C2 109.5
H5b C5 H5a 109.5
H5c C5 C2 109.5
H5c C5 H5a 109.5
H5c C5 H5b 109.5
H8a C8 C6 109.5
H8b C8 C6 109.5
H8b C8 H8a 109.5
H8c C8 C6 109.5
H8c C8 H8a 109.5
H8c C8 H8b 109.5
H4a C4 C2 109.5
H4b C4 C2 109.5
H4b C4 H4a 109.5
H4c C4 C2 109.5
H4c C4 H4a 109.5
H4c C4 H4b 109.5

loop_
_geom_bond_atom_site_label_1
_geom_bond_atom_site_label_2
_geom_bond_distance
Pd1 P1 2.2207(5)
Pd1 Cl1 2.3746(5)
Pd1 O5 2.1784(12)
Pd1 C1 2.019(2)
P1 C15 1.8506(18)
P1 C16 1.8136(18)
P1 C23 1.8252(18)
P2 O5 1.5062(13)
P2 C6 1.863(2)
P2 C2 1.859(2)
P2 C10 1.8251(18)
O6 C21 1.362(2)
O6 C22 1.426(3)
O7 C28 1.357(2)
O7 C29 1.419(3)
C1 H1a 0.9800
C1 H1b 0.9800
C1 H1c 0.9800
C21 C16 1.409(2)
C21 C20 1.394(3)
C14 H14 0.9500
C14 C15 1.404(3)
C14 C13 1.386(3)
C15 C10 1.410(2)
C24 H24 0.9500
C24 C25 1.394(3)
C24 C23 1.392(2)
C28 C27 1.399(3)
C28 C23 1.405(3)
C26 H26 0.9500
C26 C25 1.379(3)
C26 C27 1.386(3)
C18 H18 0.9500
C18 C19 1.388(4)
C18 C17 1.392(3)
C25 H25 0.9500
C27 H27 0.9500
C11 H11 0.9500
C11 C12 1.389(3)
C11 C10 1.402(2)
C16 C17 1.392(3)
C6 C7 1.518(3)
C6 C9 1.542(3)
C6 C8 1.527(3)
C22 H22a 0.9800
C22 H22b 0.9800
C22 H22c 0.9800
C2 C3 1.544(3)
C2 C5 1.523(3)
C2 C4 1.533(3)
C13 H13 0.9500
C13 C12 1.383(3)
C19 H19 0.9500
C19 C20 1.384(3)
C7 H7a 0.9800
C7 H7b 0.9800
C7 H7c 0.9800
C12 H12 0.9500
C20 H20 0.9500
C3 H3a 0.9800
C3 H3b 0.9800
C3 H3c 0.9800
C17 H17 0.9500
C9 H9a 0.9800
C9 H9b 0.9800
C9 H9c 0.9800
C29 H29a 0.9800
C29 H29b 0.9800
C29 H29c 0.9800
C5 H5a 0.9800
C5 H5b 0.9800
C5 H5c 0.9800
C8 H8a 0.9800
C8 H8b 0.9800
C8 H8c 0.9800
C4 H4a 0.9800
C4 H4b 0.9800
C4 H4c 0.9800
